data_7043258
loop_
_publ_author_name
'Hu, Jufang'
'Dong, Jing'
'Huang, Xianqiang'
'Chi, Yingnan'
'Lin, Zhengguo'
'Li, Jikun'
'Yang, Song'
'Ma, Hongwei'
'Hu, Changwen'

_publ_section_title
;
 Immobilization of Keggin Polyoxovanadoniobate in Crystalline Solids as
 Effective Heterogeneous Catalysts towards Selective Oxidation of
 Benzyl-Alkanes
;
_journal_name_full 'Dalton Trans.'
_journal_paper_doi 10.1039/C7DT01122A
_journal_year 2017
_chemical_formula_moiety '(Nb12 O42 P V2 H2.5 7.5-), 2(C6 H24 Co N6 3+), [Co (C2 N2 H8)2 (H2 O)2, 3+]0.5, 20(H2 O)'
_chemical_formula_sum 'C14 H100.5 Co2.5 N14 Nb12 O63 P V2'
_chemical_formula_weight 2868.67
_space_group_crystal_system triclinic
_space_group_IT_number 2
_space_group_name_Hall '-P 1'
_space_group_name_H-M_alt 'P -1'
_symmetry_space_group_name_Hall '-P 1'
_symmetry_space_group_name_H-M 'P -1'
_atom_sites_solution_hydrogens mixed
_audit_creation_date 2017-06-03
_audit_creation_method
;
Olex2 1.2-beta
(compiled 2017.03.28 svn.r3405 for OlexSys, GUI svn.r5337)
;
_audit_update_record
;
2017-06-05 deposited with the CCDC.
2017-06-05 downloaded from the CCDC.
;
_cell_angle_alpha 93.4430(10)
_cell_angle_beta 105.1070(10)
_cell_angle_gamma 117.0460(10)
_cell_formula_units_Z 1
_cell_length_a 12.8884(4)
_cell_length_b 14.1118(5)
_cell_length_c 14.5289(5)
_cell_measurement_reflns_used 7326
_cell_measurement_temperature 293
_cell_measurement_theta_max 28.94
_cell_measurement_theta_min 2.44
_cell_volume 2222.65(13)
_computing_molecular_graphics 'Olex2 (Dolomanov et al., 2009)'
_computing_publication_material 'Olex2 (Dolomanov et al., 2009)'
_computing_structure_refinement 'ShelXL (Sheldrick, 2015)'
_diffrn_ambient_temperature 293.0
_diffrn_measured_fraction_theta_full 0.996
_diffrn_measured_fraction_theta_max 0.996
_diffrn_measurement_device_type 'CCD area detector'
_diffrn_measurement_method 'phi and omega scans'
_diffrn_radiation_monochromator graphite
_diffrn_radiation_type MoK\a
_diffrn_radiation_wavelength 0.71073
_diffrn_reflns_av_R_equivalents 0.0256
_diffrn_reflns_av_unetI/netI 0.0347
_diffrn_reflns_Laue_measured_fraction_full 0.996
_diffrn_reflns_Laue_measured_fraction_max 0.996
_diffrn_reflns_limit_h_max 15
_diffrn_reflns_limit_h_min -15
_diffrn_reflns_limit_k_max 17
_diffrn_reflns_limit_k_min -17
_diffrn_reflns_limit_l_max 17
_diffrn_reflns_limit_l_min -17
_diffrn_reflns_number 22166
_diffrn_reflns_point_group_measured_fraction_full 0.996
_diffrn_reflns_point_group_measured_fraction_max 0.996
_diffrn_reflns_theta_full 25.242
_diffrn_reflns_theta_max 25.680
_diffrn_reflns_theta_min 1.656
_exptl_absorpt_coefficient_mu 2.256
_exptl_absorpt_correction_type none
_exptl_crystal_colour 'light yellow'
_exptl_crystal_colour_primary 'light yellow'
_exptl_crystal_density_diffrn 2.143
_exptl_crystal_description block
_exptl_crystal_F_000 1407
_refine_diff_density_max 2.290
_refine_diff_density_min -2.468
_refine_diff_density_rms 0.187
_refine_ls_extinction_method none
_refine_ls_goodness_of_fit_ref 1.043
_refine_ls_hydrogen_treatment constr
_refine_ls_matrix_type full
_refine_ls_number_parameters 481
_refine_ls_number_reflns 8414
_refine_ls_number_restraints 627
_refine_ls_restrained_S_all 1.065
_refine_ls_R_factor_all 0.0914
_refine_ls_R_factor_gt 0.0635
_refine_ls_shift/su_max 0.000
_refine_ls_shift/su_mean 0.000
_refine_ls_structure_factor_coef Fsqd
_refine_ls_weighting_details 'w=1/[\s^2^(Fo^2^)+(0.0934P)^2^+23.7442P] where P=(Fo^2^+2Fc^2^)/3'
_refine_ls_weighting_scheme calc
_refine_ls_wR_factor_gt 0.1704
_refine_ls_wR_factor_ref 0.1965
_reflns_Friedel_coverage 0.000
_reflns_number_gt 6012
_reflns_number_total 8414
_reflns_threshold_expression 'I > 2\s(I)'
_cod_data_source_file c7dt01122a2.cif
_cod_data_source_block 2
_cod_original_formula_sum 'C14 H100.50 Co2.50 N14 Nb12 O63 P V2'
_cod_database_code 7043258
_shelx_shelxl_version_number 2014/7
_shelx_space_group_comment
;
The symmetry employed for this shelxl refinement is uniquely defined
by the following loop, which should always be used as a source of
symmetry information in preference to the above space-group names.
They are only intended as comments.
;
_olex2_refinement_description
;
1. Fixed Uiso
 At 1.2 times of:
  All C(H,H) groups, All N(H,H) groups
 At 1.5 times of:
  All O(H,H) groups
2. Rigid body (RIGU) restrains
 All non-hydrogen atoms
 with sigma for 1-2 distances of 0.004 and sigma for 1-3 distances of 0.004
3. Others
 Fixed Sof: O1P(0.5) O2P(0.5) O3P(0.5) O4P(0.5) Co2(0.25) O1W(0.5) H1WA(0.5)
 H1WB(0.5) N7(0.5) H7A(0.5) H7B(0.5) N8(0.5) H8A(0.5) H8B(0.5) C7(0.5) H7C(0.5)
 H7D(0.5) C8(0.5) H8C(0.5) H8D(0.5) O3W(0.5) H3WA(0.5) H3WB(0.5) O4W(0.5)
 H4WA(0.5) H4WB(0.5)
4.a Riding coordinates:
 O1W(H1WA,H1WB), O2W(H2WA,H2WB), O3W(H3WA,H3WB), O4W(H4WA,H4WB), O5W(H5WA,H5WB)
4.b Secondary CH2 refined with riding coordinates:
 N1(H1A,H1B), N2(H2A,H2B), N3(H3A,H3B), N4(H4A,H4B), N5(H5A,H5B), N6(H6A,H6B),
 C1(H1C,H1D), C2(H2C,H2D), C3(H3C,H3D), C4(H4C,H4D), C5(H5C,H5D), C6(H6C,H6D),
 N7(H7A,H7B), N8(H8A,H8B), C7(H7C,H7D), C8(H8C,H8D)
;
_olex2_submission_special_instructions 'No special instructions were received'

loop_
_space_group_symop_operation_xyz
'x, y, z'
'-x, -y, -z'

loop_
_atom_site_label
_atom_site_type_symbol
_atom_site_fract_x
_atom_site_fract_y
_atom_site_fract_z
_atom_site_U_iso_or_equiv
_atom_site_adp_type
_atom_site_occupancy
_atom_site_site_symmetry_order
_atom_site_calc_flag
_atom_site_refinement_flags_posn
_atom_site_refinement_flags_adp
_atom_site_refinement_flags_occupancy
Nb1 Nb 0.47375(6) 0.23559(6) 0.02001(6) 0.0301(2) Uani 1 1 d . U .
Nb2 Nb 0.38507(7) 0.62758(6) 0.15058(7) 0.0387(2) Uani 1 1 d . U .
Nb3 Nb 0.68072(8) 0.46079(8) 0.22291(8) 0.0453(3) Uani 1 1 d . U .
Nb4 Nb 0.17220(8) 0.40703(7) -0.05430(10) 0.0627(4) Uani 1 1 d . U .
Nb5 Nb 0.35704(9) 0.36466(9) 0.17232(8) 0.0557(3) Uani 1 1 d . U .
Nb6 Nb 0.71195(9) 0.72608(7) 0.20851(8) 0.0503(3) Uani 1 1 d . U .
V1 V 0.21460(13) 0.21059(12) -0.02708(14) 0.0424(4) Uani 1 1 d . U .
P1 P 0.5000 0.5000 0.0000 0.0236(6) Uani 1 2 d S TU P
O1 O 0.4478(6) 0.1031(6) 0.0253(7) 0.066(2) Uani 1 1 d . U .
O1P O 0.6283(10) 0.5542(10) 0.0935(9) 0.033(2) Uani 0.5 1 d . U .
O2 O 0.5732(6) 0.2704(6) -0.0612(5) 0.0454(16) Uani 1 1 d . U .
O2P O 0.4791(10) 0.3968(9) -0.0468(9) 0.031(2) Uani 0.5 1 d . U .
O3 O 0.3181(5) 0.1989(5) -0.0952(5) 0.0411(14) Uani 1 1 d . U .
O3P O 0.4003(9) 0.4838(9) 0.0550(9) 0.032(2) Uani 0.5 1 d . U .
O4 O 0.5618(6) 0.7000(7) 0.2237(5) 0.0561(19) Uani 1 1 d . U .
O4P O 0.5042(9) 0.5826(8) -0.0586(8) 0.026(2) Uani 0.5 1 d . U .
O5 O 0.0129(5) 0.3468(5) -0.0774(5) 0.0387(14) Uani 1 1 d . U .
O6 O 0.2082(6) 0.3211(5) 0.0499(6) 0.0608(18) Uani 1 1 d . U .
O7 O 0.3504(6) 0.2424(7) 0.0845(5) 0.0531(17) Uani 1 1 d . U .
O8 O 0.2805(7) 0.2928(6) 0.2469(6) 0.0580(19) Uani 1 1 d . U .
O9 O 0.5200(7) 0.4096(8) 0.2456(5) 0.065(2) Uani 1 1 d . U .
O10 O 0.6056(6) 0.3186(7) 0.1381(6) 0.0590(19) Uani 1 1 d . U .
O11 O 0.0994(7) 0.0936(6) -0.0365(6) 0.0569(19) Uani 1 1 d . U .
O12 O 0.8148(8) 0.8358(7) 0.3001(7) 0.075(2) Uani 1 1 d . U .
O13 O 0.7647(8) 0.4432(7) 0.3279(6) 0.072(2) Uani 1 1 d . U .
O14 O 0.3345(9) 0.6857(9) 0.2244(7) 0.080(3) Uani 1 1 d . U .
O15 O 0.1777(8) 0.2790(7) -0.1290(7) 0.072(2) Uani 1 1 d . U .
O16 O 0.2003(11) 0.4843(8) -0.1534(10) 0.105(3) Uani 1 1 d . U .
O17 O 0.7143(10) 0.6101(8) 0.2617(9) 0.092(3) Uani 1 1 d . U .
O19 O 0.3681(9) 0.4992(7) 0.2078(8) 0.088(3) Uani 1 1 d . U .
O20 O 0.2344(8) 0.5283(6) 0.0423(8) 0.092(3) Uani 1 1 d . U .
Co1 Co 0.83406(11) 0.19055(9) 0.09795(10) 0.0399(3) Uani 1 1 d . U .
N1 N 0.8717(8) 0.3339(7) 0.0664(8) 0.058(2) Uani 1 1 d . U .
H1A H 0.8893 0.3374 0.0110 0.069 Uiso 1 1 calc R . .
H1B H 0.8063 0.3432 0.0582 0.069 Uiso 1 1 calc R . .
N2 N 0.9110(7) 0.1600(7) 0.0099(7) 0.0501(19) Uani 1 1 d . U .
H2A H 0.9603 0.2217 -0.0044 0.060 Uiso 1 1 calc R . .
H2B H 0.9568 0.1316 0.0390 0.060 Uiso 1 1 calc R . .
N3 N 0.9936(8) 0.2697(7) 0.2041(8) 0.063(2) Uani 1 1 d . U .
H3A H 0.9810 0.2736 0.2613 0.076 Uiso 1 1 calc R . .
H3B H 1.0363 0.2347 0.2051 0.076 Uiso 1 1 calc R . .
N4 N 0.8002(8) 0.0515(7) 0.1385(7) 0.0500(19) Uani 1 1 d . U .
H4A H 0.7447 -0.0037 0.0891 0.060 Uiso 1 1 calc R . .
H4B H 0.8689 0.0467 0.1558 0.060 Uiso 1 1 calc R . .
N5 N 0.7459(9) 0.2053(8) 0.1857(7) 0.058(2) Uani 1 1 d . U .
H5A H 0.7993 0.2537 0.2403 0.069 Uiso 1 1 calc R . .
H5B H 0.6941 0.2282 0.1570 0.069 Uiso 1 1 calc R . .
N6 N 0.6841(7) 0.1222(6) -0.0147(6) 0.0377(16) Uani 1 1 d . U .
H6A H 0.6335 0.0560 -0.0084 0.045 Uiso 1 1 calc R . .
H6B H 0.6458 0.1614 -0.0181 0.045 Uiso 1 1 calc R . .
C1 C 0.7156(9) 0.1142(9) -0.1055(8) 0.049(2) Uani 1 1 d . U .
H1C H 0.7442 0.1832 -0.1261 0.059 Uiso 1 1 calc R . .
H1D H 0.6442 0.0590 -0.1576 0.059 Uiso 1 1 calc R . .
C2 C 0.8170(9) 0.0835(8) -0.0806(9) 0.049(2) Uani 1 1 d . U .
H2C H 0.7845 0.0092 -0.0710 0.059 Uiso 1 1 calc R . .
H2D H 0.8522 0.0894 -0.1328 0.059 Uiso 1 1 calc R . .
C3 C 0.9763(12) 0.4198(10) 0.1450(12) 0.082(4) Uani 1 1 d . U .
H3C H 0.9478 0.4391 0.1948 0.098 Uiso 1 1 calc R . .
H3D H 1.0171 0.4840 0.1196 0.098 Uiso 1 1 calc R . .
C4 C 0.6787(14) 0.1005(12) 0.2080(12) 0.078(4) Uani 1 1 d . U .
H4C H 0.6015 0.0566 0.1557 0.093 Uiso 1 1 calc R . .
H4D H 0.6606 0.1096 0.2676 0.093 Uiso 1 1 calc R . .
C5 C 1.0637(11) 0.3812(9) 0.1875(12) 0.079(4) Uani 1 1 d . U .
H5C H 1.1227 0.4299 0.2488 0.095 Uiso 1 1 calc R . .
H5D H 1.1085 0.3801 0.1436 0.095 Uiso 1 1 calc R . .
C6 C 0.7543(15) 0.0456(12) 0.2198(11) 0.079(4) Uani 1 1 d . U .
H6C H 0.8226 0.0808 0.2803 0.095 Uiso 1 1 calc R . .
H6D H 0.7048 -0.0298 0.2223 0.095 Uiso 1 1 calc R . .
Co2 Co 0.5000 0.5000 0.5000 0.0371(8) Uani 0.5 2 d S TU P
O1W O 0.5819(14) 0.5879(13) 0.4128(11) 0.060(4) Uani 0.5 1 d . U .
H1WA H 0.5418 0.6152 0.3745 0.091 Uiso 0.5 1 d R . .
H1WB H 0.5983 0.5430 0.3843 0.091 Uiso 0.5 1 d R . .
O2W O 0.3854(8) 0.1752(6) 0.4768(5) 0.058(2) Uani 1 1 d . U .
H2WA H 0.3626 0.1350 0.5148 0.087 Uiso 1 1 d R . .
H2WB H 0.3452 0.1389 0.4177 0.087 Uiso 1 1 d R . .
N7 N 0.6636(17) 0.5390(19) 0.5900(12) 0.061(4) Uani 0.5 1 d . U .
H7A H 0.7224 0.5892 0.5713 0.073 Uiso 0.5 1 calc R . .
H7B H 0.6716 0.5656 0.6501 0.073 Uiso 0.5 1 calc R . .
N8 N 0.4960(18) 0.3686(16) 0.4390(12) 0.051(4) Uani 0.5 1 d . U .
H8A H 0.4294 0.3093 0.4398 0.061 Uiso 0.5 1 calc R . .
H8B H 0.4930 0.3704 0.3772 0.061 Uiso 0.5 1 calc R . .
C7 C 0.673(4) 0.442(3) 0.588(3) 0.135(14) Uani 0.5 1 d . U .
H7C H 0.6400 0.4050 0.6359 0.162 Uiso 0.5 1 calc R . .
H7D H 0.7594 0.4624 0.6071 0.162 Uiso 0.5 1 calc R . .
C8 C 0.611(5) 0.365(4) 0.495(3) 0.18(2) Uani 0.5 1 d . U .
H8C H 0.5887 0.2926 0.5064 0.219 Uiso 0.5 1 calc R . .
H8D H 0.6664 0.3830 0.4571 0.219 Uiso 0.5 1 calc R . .
O3W O 0.8503(12) 0.2953(14) 0.7341(10) 0.061(5) Uani 0.5 1 d . U .
H3WA H 0.9144 0.3280 0.7856 0.092 Uiso 0.5 1 d R . .
H3WB H 0.7947 0.3097 0.7472 0.092 Uiso 0.5 1 d R . .
O4W O 0.430(3) 0.135(2) 0.2776(14) 0.134(12) Uani 0.5 1 d . U .
H4WA H 0.4570 0.1792 0.3283 0.201 Uiso 0.5 1 d R . .
H4WB H 0.4088 0.1604 0.2267 0.201 Uiso 0.5 1 d R . .
O5W O 0.0666(9) 0.0899(8) 0.1906(10) 0.103(4) Uani 1 1 d . U .
H5WA H 0.1335 0.1442 0.1877 0.154 Uiso 1 1 d R . .
H5WB H 0.0208 0.0437 0.1314 0.154 Uiso 1 1 d R . .

loop_
_atom_site_aniso_label
_atom_site_aniso_U_11
_atom_site_aniso_U_22
_atom_site_aniso_U_33
_atom_site_aniso_U_23
_atom_site_aniso_U_13
_atom_site_aniso_U_12
Nb1 0.0211(4) 0.0221(4) 0.0513(5) 0.0137(3) 0.0128(3) 0.0127(3)
Nb2 0.0269(4) 0.0269(4) 0.0599(6) 0.0067(4) 0.0078(4) 0.0147(3)
Nb3 0.0347(5) 0.0503(5) 0.0700(6) 0.0378(5) 0.0250(4) 0.0288(4)
Nb4 0.0178(4) 0.0317(5) 0.1444(11) 0.0415(6) 0.0246(5) 0.0148(4)
Nb5 0.0331(5) 0.0557(6) 0.0707(7) 0.0365(5) 0.0127(4) 0.0149(4)
Nb6 0.0419(5) 0.0310(5) 0.0801(7) 0.0090(4) 0.0276(5) 0.0157(4)
V1 0.0219(7) 0.0293(8) 0.0805(12) 0.0250(8) 0.0196(7) 0.0130(6)
P1 0.0110(12) 0.0137(12) 0.0494(17) 0.0167(12) 0.0108(11) 0.0069(10)
O1 0.037(4) 0.037(3) 0.136(7) 0.041(4) 0.032(4) 0.022(3)
O1P 0.016(4) 0.035(5) 0.055(5) 0.016(4) 0.017(3) 0.013(4)
O2 0.025(3) 0.055(4) 0.052(4) 0.011(3) 0.012(3) 0.017(3)
O2P 0.020(5) 0.025(4) 0.047(5) 0.011(3) 0.009(4) 0.011(4)
O3 0.027(3) 0.036(3) 0.058(4) 0.000(3) 0.005(2) 0.020(3)
O3P 0.014(4) 0.027(5) 0.046(5) 0.011(4) 0.000(3) 0.008(4)
O4 0.034(3) 0.080(5) 0.043(4) 0.002(3) 0.011(3) 0.021(3)
O4P 0.016(5) 0.022(5) 0.044(6) 0.010(4) 0.011(4) 0.011(4)
O5 0.025(3) 0.034(3) 0.058(4) 0.016(3) 0.012(3) 0.016(3)
O6 0.039(3) 0.030(3) 0.097(4) 0.007(3) -0.006(3) 0.018(3)
O7 0.036(3) 0.085(5) 0.061(4) 0.035(3) 0.023(3) 0.042(3)
O8 0.056(4) 0.049(4) 0.079(5) 0.021(4) 0.039(4) 0.023(4)
O9 0.036(3) 0.117(6) 0.040(4) 0.015(4) 0.014(3) 0.034(4)
O10 0.029(3) 0.091(5) 0.057(4) 0.010(3) 0.009(3) 0.032(3)
O11 0.041(4) 0.043(4) 0.092(5) 0.023(3) 0.024(3) 0.023(3)
O12 0.056(5) 0.055(4) 0.076(5) 0.016(4) 0.000(4) 0.006(4)
O13 0.059(5) 0.069(5) 0.076(5) 0.009(4) -0.011(4) 0.040(4)
O14 0.084(6) 0.108(7) 0.103(6) 0.052(5) 0.058(5) 0.074(6)
O15 0.079(5) 0.078(5) 0.121(5) 0.069(4) 0.065(4) 0.065(5)
O16 0.128(8) 0.081(6) 0.216(9) 0.103(6) 0.137(7) 0.088(6)
O17 0.123(7) 0.077(5) 0.144(7) 0.063(4) 0.100(6) 0.069(5)
O19 0.071(5) 0.047(4) 0.101(5) 0.013(4) -0.025(4) 0.022(4)
O20 0.063(5) 0.036(4) 0.136(6) 0.021(4) -0.027(4) 0.022(3)
Co1 0.0251(6) 0.0245(6) 0.0660(9) 0.0033(6) 0.0039(6) 0.0154(5)
N1 0.036(4) 0.034(4) 0.099(6) 0.009(4) 0.008(4) 0.022(3)
N2 0.035(4) 0.036(4) 0.083(5) 0.016(3) 0.019(3) 0.019(3)
N3 0.042(4) 0.043(4) 0.088(6) -0.014(4) -0.009(4) 0.026(4)
N4 0.045(5) 0.035(4) 0.070(5) 0.008(3) 0.010(4) 0.024(4)
N5 0.051(5) 0.060(5) 0.063(5) 0.004(4) 0.004(4) 0.037(4)
N6 0.028(3) 0.025(3) 0.060(4) 0.007(3) 0.012(3) 0.014(3)
C1 0.040(5) 0.046(5) 0.062(5) 0.014(4) 0.016(4) 0.021(4)
C2 0.038(4) 0.042(5) 0.075(6) 0.018(4) 0.025(4) 0.022(4)
C3 0.053(6) 0.041(5) 0.130(9) -0.002(5) -0.005(6) 0.026(5)
C4 0.081(8) 0.084(7) 0.101(10) 0.036(7) 0.047(7) 0.055(6)
C5 0.044(5) 0.039(5) 0.124(10) -0.010(5) -0.010(5) 0.018(4)
C6 0.094(9) 0.077(8) 0.089(8) 0.026(6) 0.037(7) 0.056(8)
Co2 0.0412(19) 0.058(2) 0.0217(16) 0.0051(15) 0.0100(14) 0.0323(18)
O1W 0.066(9) 0.069(9) 0.050(8) 0.015(7) 0.026(7) 0.031(7)
O2W 0.108(7) 0.067(5) 0.028(4) 0.032(3) 0.036(4) 0.055(5)
N7 0.052(8) 0.110(12) 0.030(7) -0.002(7) 0.016(6) 0.048(8)
N8 0.065(9) 0.066(8) 0.032(7) 0.006(6) 0.019(6) 0.039(7)
C7 0.13(2) 0.134(16) 0.109(16) -0.034(12) -0.048(16) 0.090(16)
C8 0.17(2) 0.21(3) 0.15(2) -0.08(2) -0.07(2) 0.15(2)
O3W 0.028(7) 0.102(13) 0.047(8) -0.018(8) 0.008(6) 0.032(8)
O4W 0.25(3) 0.125(19) 0.051(11) -0.008(12) -0.013(15) 0.15(2)
O5W 0.054(6) 0.065(6) 0.171(11) 0.012(7) 0.017(6) 0.025(5)

loop_
_atom_type_symbol
_atom_type_description
_atom_type_scat_dispersion_real
_atom_type_scat_dispersion_imag
_atom_type_scat_source
C C 0.0033 0.0016 'International Tables Vol C Tables 4.2.6.8 and 6.1.1.4'
H H 0.0000 0.0000 'International Tables Vol C Tables 4.2.6.8 and 6.1.1.4'
Co Co 0.3494 0.9721 'International Tables Vol C Tables 4.2.6.8 and 6.1.1.4'
N N 0.0061 0.0033 'International Tables Vol C Tables 4.2.6.8 and 6.1.1.4'
Nb Nb -2.0727 0.6215 'International Tables Vol C Tables 4.2.6.8 and 6.1.1.4'
O O 0.0106 0.0060 'International Tables Vol C Tables 4.2.6.8 and 6.1.1.4'
P P 0.1023 0.0942 'International Tables Vol C Tables 4.2.6.8 and 6.1.1.4'
V V 0.3005 0.5294 'International Tables Vol C Tables 4.2.6.8 and 6.1.1.4'

loop_
_geom_angle_atom_site_label_1
_geom_angle_atom_site_label_2
_geom_angle_atom_site_label_3
_geom_angle
_geom_angle_site_symmetry_1
_geom_angle_site_symmetry_3
O1 Nb1 V1 103.2(2) . .
O1 Nb1 O2 99.4(4) . .
O1 Nb1 O2P 160.9(4) . .
O1 Nb1 O3 99.0(3) . .
O1 Nb1 O4P 162.8(4) . 2_665
O1 Nb1 O7 101.0(3) . .
O1 Nb1 O10 102.1(4) . .
O2 Nb1 V1 127.1(2) . .
O2 Nb1 O2P 70.9(3) . .
O2 Nb1 O3 92.1(3) . .
O2 Nb1 O4P 96.5(3) . 2_665
O2 Nb1 O7 157.4(3) . .
O2 Nb1 O10 95.6(3) . .
O2P Nb1 V1 72.3(2) . .
O3 Nb1 V1 37.63(19) . .
O3 Nb1 O2P 65.9(3) . .
O3 Nb1 O4P 87.0(3) . 2_665
O3 Nb1 O7 75.0(3) . .
O4P Nb1 V1 71.8(2) 2_665 .
O4P Nb1 O2P 34.7(4) 2_665 .
O7 Nb1 V1 37.3(2) . .
O7 Nb1 O2P 86.7(3) . .
O7 Nb1 O4P 64.8(3) . 2_665
O10 Nb1 V1 124.6(2) . .
O10 Nb1 O2P 95.3(4) . .
O10 Nb1 O3 156.0(3) . .
O10 Nb1 O4P 69.6(4) . 2_665
O10 Nb1 O7 89.9(3) . .
O2 Nb2 O3P 94.9(3) 2_665 .
O2 Nb2 O19 157.1(4) 2_665 .
O4 Nb2 O2 87.3(3) . 2_665
O4 Nb2 O3P 91.2(3) . .
O4 Nb2 O19 87.9(4) . .
O4 Nb2 O20 155.4(4) . .
O14 Nb2 O2 102.4(4) . 2_665
O14 Nb2 O3P 159.4(4) . .
O14 Nb2 O4 100.7(4) . .
O14 Nb2 O19 100.6(5) . .
O14 Nb2 O20 103.9(5) . .
O19 Nb2 O3P 62.8(4) . .
O20 Nb2 O2 87.3(3) . 2_665
O20 Nb2 O3P 65.4(4) . .
O20 Nb2 O19 87.8(3) . .
O9 Nb3 O1P 92.6(3) . .
O10 Nb3 O1P 96.3(4) . .
O10 Nb3 O9 86.4(3) . .
O10 Nb3 O17 156.9(4) . .
O13 Nb3 O1P 158.6(4) . .
O13 Nb3 O9 100.7(4) . .
O13 Nb3 O10 101.2(4) . .
O13 Nb3 O16 101.9(5) . 2_665
O13 Nb3 O17 101.9(5) . .
O16 Nb3 O1P 66.3(4) 2_665 .
O16 Nb3 O9 157.4(4) 2_665 .
O16 Nb3 O10 88.2(4) 2_665 .
O16 Nb3 O17 88.6(4) 2_665 .
O17 Nb3 O1P 61.6(5) . .
O17 Nb3 O9 87.9(4) . .
O5 Nb4 V1 101.2(2) . .
O5 Nb4 O6 97.5(3) . .
O5 Nb4 O15 99.0(3) . .
O5 Nb4 O16 104.5(4) . .
O5 Nb4 O20 103.2(4) . .
O6 Nb4 V1 37.3(2) . .
O6 Nb4 O15 74.2(3) . .
O15 Nb4 V1 36.8(2) . .
O16 Nb4 V1 125.0(3) . .
O16 Nb4 O6 155.2(4) . .
O16 Nb4 O15 91.1(4) . .
O20 Nb4 V1 124.7(3) . .
O20 Nb4 O6 90.5(4) . .
O20 Nb4 O15 154.6(4) . .
O20 Nb4 O16 95.3(5) . .
O3P Nb5 V1 75.4(3) . .
O6 Nb5 V1 37.9(2) . .
O6 Nb5 O3P 65.8(3) . .
O7 Nb5 V1 37.55(18) . .
O7 Nb5 O3P 92.0(4) . .
O7 Nb5 O6 75.4(3) . .
O8 Nb5 V1 103.3(3) . .
O8 Nb5 O3P 157.5(4) . .
O8 Nb5 O6 99.0(4) . .
O8 Nb5 O7 100.4(3) . .
O8 Nb5 O9 100.9(4) . .
O8 Nb5 O19 100.6(5) . .
O9 Nb5 V1 126.2(3) . .
O9 Nb5 O3P 97.6(4) . .
O9 Nb5 O6 157.8(3) . .
O9 Nb5 O7 91.2(3) . .
O19 Nb5 V1 126.6(3) . .
O19 Nb5 O3P 65.1(5) . .
O19 Nb5 O6 91.7(3) . .
O19 Nb5 O7 156.9(4) . .
O19 Nb5 O9 94.4(4) . .
O1P Nb6 V1 74.1(3) . 2_665
O3 Nb6 V1 37.54(17) 2_665 2_665
O3 Nb6 O1P 90.8(3) 2_665 .
O3 Nb6 O15 74.5(3) 2_665 2_665
O4 Nb6 V1 124.3(2) . 2_665
O4 Nb6 O1P 96.1(3) . .
O4 Nb6 O3 89.9(3) . 2_665
O4 Nb6 O15 154.0(4) . 2_665
O12 Nb6 V1 104.6(3) . 2_665
O12 Nb6 O1P 158.5(4) . .
O12 Nb6 O3 100.9(3) . 2_665
O12 Nb6 O4 101.8(4) . .
O12 Nb6 O15 101.5(5) . 2_665
O12 Nb6 O17 103.1(5) . .
O15 Nb6 V1 37.0(2) 2_665 2_665
O15 Nb6 O1P 64.1(4) 2_665 .
O17 Nb6 V1 124.6(3) . 2_665
O17 Nb6 O1P 63.3(5) . .
O17 Nb6 O3 154.0(4) . 2_665
O17 Nb6 O4 94.8(4) . .
O17 Nb6 O15 90.9(3) . 2_665
Nb1 V1 Nb4 121.09(5) . .
Nb1 V1 Nb6 75.86(4) . 2_665
Nb5 V1 Nb1 75.92(5) . .
Nb5 V1 Nb4 76.04(5) . .
Nb5 V1 Nb6 121.46(5) . 2_665
Nb6 V1 Nb4 76.52(5) 2_665 .
O3 V1 Nb1 41.43(19) . .
O3 V1 Nb4 113.5(2) . .
O3 V1 Nb5 113.55(19) . .
O3 V1 Nb6 40.9(2) . 2_665
O6 V1 Nb1 113.7(2) . .
O6 V1 Nb4 41.5(2) . .
O6 V1 Nb5 41.5(2) . .
O6 V1 Nb6 114.3(3) . 2_665
O6 V1 O3 138.5(3) . .
O7 V1 Nb1 41.5(2) . .
O7 V1 Nb4 113.0(3) . .
O7 V1 Nb5 40.8(2) . .
O7 V1 Nb6 113.5(2) . 2_665
O7 V1 O3 83.0(3) . .
O7 V1 O6 82.3(3) . .
O11 V1 Nb1 119.5(3) . .
O11 V1 Nb4 119.4(3) . .
O11 V1 Nb5 118.9(3) . .
O11 V1 Nb6 119.6(3) . 2_665
O11 V1 O3 111.3(4) . .
O11 V1 O6 110.2(4) . .
O11 V1 O7 110.9(4) . .
O11 V1 O15 111.6(4) . .
O15 V1 Nb1 113.1(2) . .
O15 V1 Nb4 41.5(3) . .
O15 V1 Nb5 113.5(3) . .
O15 V1 Nb6 41.3(2) . 2_665
O15 V1 O3 82.3(3) . .
O15 V1 O6 83.0(4) . .
O15 V1 O7 137.5(4) . .
O1P P1 O1P 180.0 . 2_665
O2P P1 O1P 108.5(6) . .
O2P P1 O1P 108.5(6) 2_665 2_665
O2P P1 O1P 71.5(6) . 2_665
O2P P1 O1P 71.5(6) 2_665 .
O2P P1 O2P 180.0(9) . 2_665
O2P P1 O3P 68.6(6) . 2_665
O2P P1 O3P 111.4(6) . .
O2P P1 O3P 68.6(6) 2_665 .
O2P P1 O3P 111.4(6) 2_665 2_665
O2P P1 O4P 119.0(6) . .
O2P P1 O4P 119.0(6) 2_665 2_665
O2P P1 O4P 61.0(6) 2_665 .
O2P P1 O4P 61.0(6) . 2_665
O3P P1 O1P 79.2(6) . 2_665
O3P P1 O1P 100.8(6) . .
O3P P1 O1P 100.8(6) 2_665 2_665
O3P P1 O1P 79.2(6) 2_665 .
O3P P1 O3P 180.0 . 2_665
O4P P1 O1P 108.7(6) 2_665 2_665
O4P P1 O1P 71.3(6) 2_665 .
O4P P1 O1P 108.7(6) . .
O4P P1 O1P 71.3(6) . 2_665
O4P P1 O3P 73.1(5) . 2_665
O4P P1 O3P 106.9(5) 2_665 2_665
O4P P1 O3P 106.9(5) . .
O4P P1 O3P 73.1(5) 2_665 .
O4P P1 O4P 180.0 2_665 .
Nb6 O1P Nb3 93.7(4) . .
P1 O1P Nb3 125.7(6) . .
P1 O1P Nb6 125.1(6) . .
P1 O1P O2P 49.0(5) . 2_665
O2P O1P Nb3 140.9(7) 2_665 .
O2P O1P Nb6 76.2(5) 2_665 .
Nb1 O2 Nb2 136.4(4) . 2_665
P1 O2P Nb1 131.5(7) . .
P1 O2P O1P 59.5(6) . 2_665
P1 O2P O3P 60.6(6) . 2_665
P1 O2P O4P 60.5(6) . 2_665
O1P O2P Nb1 137.3(6) 2_665 .
O3P O2P Nb1 131.9(6) 2_665 .
O3P O2P O1P 90.5(7) 2_665 2_665
O4P O2P Nb1 71.1(6) 2_665 .
O4P O2P O1P 100.3(8) 2_665 2_665
O4P O2P O3P 101.1(9) 2_665 2_665
Nb6 O3 Nb1 132.6(3) 2_665 .
V1 O3 Nb1 100.9(3) . .
V1 O3 Nb6 101.5(3) . 2_665
Nb5 O3P Nb2 93.3(4) . .
P1 O3P Nb2 127.9(6) . .
P1 O3P Nb5 123.7(6) . .
P1 O3P O2P 50.8(5) . 2_665
O2P O3P Nb2 77.1(6) 2_665 .
O2P O3P Nb5 138.3(7) 2_665 .
Nb6 O4 Nb2 140.9(4) . .
P1 O4P Nb1 132.7(7) . 2_665
P1 O4P O2P 58.5(6) . 2_665
O2P O4P Nb1 74.3(6) 2_665 2_665
Nb5 O6 Nb4 131.9(4) . .
V1 O6 Nb4 101.2(4) . .
V1 O6 Nb5 100.6(3) . .
Nb5 O7 Nb1 132.7(4) . .
V1 O7 Nb1 101.1(3) . .
V1 O7 Nb5 101.6(3) . .
Nb5 O9 Nb3 137.6(4) . .
Nb1 O10 Nb3 138.3(4) . .
Nb6 O15 Nb4 132.9(4) 2_665 .
V1 O15 Nb4 101.7(4) . .
V1 O15 Nb6 101.7(3) . 2_665
Nb4 O16 Nb3 139.5(5) . 2_665
Nb6 O17 Nb3 141.1(7) . .
Nb5 O19 Nb2 138.5(7) . .
Nb4 O20 Nb2 140.8(5) . .
N1 Co1 N3 85.5(4) . .
N1 Co1 N4 176.3(4) . .
N1 Co1 N5 92.4(4) . .
N2 Co1 N1 93.0(4) . .
N2 Co1 N3 91.6(4) . .
N2 Co1 N4 89.6(4) . .
N2 Co1 N5 174.1(4) . .
N2 Co1 N6 85.3(3) . .
N4 Co1 N3 91.8(4) . .
N4 Co1 N5 85.1(4) . .
N5 Co1 N3 91.3(4) . .
N6 Co1 N1 90.0(3) . .
N6 Co1 N3 174.4(4) . .
N6 Co1 N4 92.9(3) . .
N6 Co1 N5 92.3(4) . .
Co1 N1 H1A 109.6 . .
Co1 N1 H1B 109.6 . .
H1A N1 H1B 108.2 . .
C3 N1 Co1 110.1(8) . .
C3 N1 H1A 109.6 . .
C3 N1 H1B 109.6 . .
Co1 N2 H2A 109.5 . .
Co1 N2 H2B 109.5 . .
H2A N2 H2B 108.1 . .
C2 N2 Co1 110.7(6) . .
C2 N2 H2A 109.5 . .
C2 N2 H2B 109.5 . .
Co1 N3 H3A 109.9 . .
Co1 N3 H3B 109.9 . .
H3A N3 H3B 108.3 . .
C5 N3 Co1 108.8(8) . .
C5 N3 H3A 109.9 . .
C5 N3 H3B 109.9 . .
Co1 N4 H4A 109.8 . .
Co1 N4 H4B 109.8 . .
H4A N4 H4B 108.3 . .
C6 N4 Co1 109.3(7) . .
C6 N4 H4A 109.8 . .
C6 N4 H4B 109.8 . .
Co1 N5 H5A 110.0 . .
Co1 N5 H5B 110.0 . .
H5A N5 H5B 108.4 . .
C4 N5 Co1 108.4(8) . .
C4 N5 H5A 110.0 . .
C4 N5 H5B 110.0 . .
Co1 N6 H6A 109.7 . .
Co1 N6 H6B 109.7 . .
H6A N6 H6B 108.2 . .
C1 N6 Co1 109.8(6) . .
C1 N6 H6A 109.7 . .
C1 N6 H6B 109.7 . .
N6 C1 H1C 110.5 . .
N6 C1 H1D 110.5 . .
N6 C1 C2 106.1(8) . .
H1C C1 H1D 108.7 . .
C2 C1 H1C 110.5 . .
C2 C1 H1D 110.5 . .
N2 C2 C1 106.5(8) . .
N2 C2 H2C 110.4 . .
N2 C2 H2D 110.4 . .
C1 C2 H2C 110.4 . .
C1 C2 H2D 110.4 . .
H2C C2 H2D 108.6 . .
N1 C3 H3C 109.8 . .
N1 C3 H3D 109.8 . .
N1 C3 C5 109.4(9) . .
H3C C3 H3D 108.2 . .
C5 C3 H3C 109.8 . .
C5 C3 H3D 109.8 . .
N5 C4 H4C 109.9 . .
N5 C4 H4D 109.9 . .
N5 C4 C6 109.0(11) . .
H4C C4 H4D 108.3 . .
C6 C4 H4C 109.9 . .
C6 C4 H4D 109.9 . .
N3 C5 H5C 109.9 . .
N3 C5 H5D 109.9 . .
C3 C5 N3 108.9(10) . .
C3 C5 H5C 109.9 . .
C3 C5 H5D 109.9 . .
H5C C5 H5D 108.3 . .
N4 C6 C4 109.1(11) . .
N4 C6 H6C 109.9 . .
N4 C6 H6D 109.9 . .
C4 C6 H6C 109.9 . .
C4 C6 H6D 109.9 . .
H6C C6 H6D 108.3 . .
O1W Co2 O1W 180.0(10) . 2_666
N7 Co2 O1W 88.8(8) . .
N7 Co2 O1W 91.2(8) 2_666 .
N7 Co2 O1W 91.2(8) . 2_666
N7 Co2 O1W 88.8(8) 2_666 2_666
N7 Co2 N7 180.0 2_666 .
N7 Co2 N8 92.7(8) 2_666 .
N7 Co2 N8 87.3(8) 2_666 2_666
N7 Co2 N8 92.7(8) . 2_666
N7 Co2 N8 87.3(8) . .
N8 Co2 O1W 92.3(7) 2_666 2_666
N8 Co2 O1W 87.7(7) 2_666 .
N8 Co2 O1W 87.7(7) . 2_666
N8 Co2 O1W 92.3(7) . .
N8 Co2 N8 180.0 2_666 .
Co2 O1W H1WA 116.9 . .
Co2 O1W H1WB 100.4 . .
H1WA O1W H1WB 116.7 . .
H2WA O2W H2WB 109.4 . .
Co2 N7 H7A 110.3 . .
Co2 N7 H7B 110.3 . .
H7A N7 H7B 108.6 . .
C7 N7 Co2 107.0(18) . .
C7 N7 H7A 110.3 . .
C7 N7 H7B 110.3 . .
Co2 N8 H8A 109.9 . .
Co2 N8 H8B 109.9 . .
H8A N8 H8B 108.3 . .
C8 N8 Co2 108.9(18) . .
C8 N8 H8A 109.9 . .
C8 N8 H8B 109.9 . .
N7 C7 H7C 108.2 . .
N7 C7 H7D 108.2 . .
N7 C7 C8 116(3) . .
H7C C7 H7D 107.4 . .
C8 C7 H7C 108.2 . .
C8 C7 H7D 108.2 . .
N8 C8 H8C 109.5 . .
N8 C8 H8D 109.5 . .
C7 C8 N8 111(3) . .
C7 C8 H8C 109.5 . .
C7 C8 H8D 109.5 . .
H8C C8 H8D 108.0 . .
H3WA O3W H3WB 104.9 . .
H4WA O4W H4WB 112.5 . .
H5WA O5W H5WB 111.3 . .

loop_
_geom_bond_atom_site_label_1
_geom_bond_atom_site_label_2
_geom_bond_distance
_geom_bond_site_symmetry_2
Nb1 V1 3.0753(16) .
Nb1 O1 1.753(7) .
Nb1 O2 1.888(7) .
Nb1 O2P 2.506(11) .
Nb1 O3 2.073(6) .
Nb1 O4P 2.462(10) 2_665
Nb1 O7 2.079(7) .
Nb1 O10 1.906(7) .
Nb2 O2 1.983(7) 2_665
Nb2 O3P 2.500(12) .
Nb2 O4 1.962(7) .
Nb2 O14 1.730(9) .
Nb2 O19 1.984(9) .
Nb2 O20 1.968(9) .
Nb3 O1P 2.484(12) .
Nb3 O9 1.986(7) .
Nb3 O10 1.949(9) .
Nb3 O13 1.729(8) .
Nb3 O16 1.947(8) 2_665
Nb3 O17 1.961(10) .
Nb4 V1 3.0881(17) .
Nb4 O5 1.753(6) .
Nb4 O6 2.085(8) .
Nb4 O15 2.090(9) .
Nb4 O16 1.869(10) .
Nb4 O20 1.849(10) .
Nb5 V1 3.055(2) .
Nb5 O3P 2.456(12) .
Nb5 O6 2.059(7) .
Nb5 O7 2.038(8) .
Nb5 O8 1.719(7) .
Nb5 O9 1.868(7) .
Nb5 O19 1.868(9) .
Nb6 V1 3.075(2) 2_665
Nb6 O1P 2.456(13) .
Nb6 O3 2.057(7) 2_665
Nb6 O4 1.875(7) .
Nb6 O12 1.700(9) .
Nb6 O15 2.074(8) 2_665
Nb6 O17 1.860(9) .
V1 Nb6 3.075(2) 2_665
V1 O3 1.912(7) .
V1 O6 1.910(8) .
V1 O7 1.901(7) .
V1 O11 1.608(7) .
V1 O15 1.890(8) .
P1 O1P 1.649(12) 2_665
P1 O1P 1.649(12) .
P1 O2P 1.444(11) 2_665
P1 O2P 1.444(11) .
P1 O3P 1.623(12) .
P1 O3P 1.623(12) 2_665
P1 O4P 1.473(11) 2_665
P1 O4P 1.473(11) .
O1P O2P 1.815(15) 2_665
O2 Nb2 1.983(7) 2_665
O2P O1P 1.815(15) 2_665
O2P O3P 1.735(15) 2_665
O2P O4P 1.481(17) 2_665
O3 Nb6 2.057(7) 2_665
O3P O2P 1.735(15) 2_665
O4P Nb1 2.462(10) 2_665
O4P O2P 1.481(17) 2_665
O15 Nb6 2.074(8) 2_665
O16 Nb3 1.947(8) 2_665
Co1 N1 1.968(9) .
Co1 N2 1.947(9) .
Co1 N3 1.976(9) .
Co1 N4 1.971(8) .
Co1 N5 1.975(10) .
Co1 N6 1.952(8) .
N1 H1A 0.8900 .
N1 H1B 0.8900 .
N1 C3 1.461(15) .
N2 H2A 0.8900 .
N2 H2B 0.8900 .
N2 C2 1.474(14) .
N3 H3A 0.8900 .
N3 H3B 0.8900 .
N3 C5 1.489(16) .
N4 H4A 0.8900 .
N4 H4B 0.8900 .
N4 C6 1.443(16) .
N5 H5A 0.8900 .
N5 H5B 0.8900 .
N5 C4 1.442(16) .
N6 H6A 0.8900 .
N6 H6B 0.8900 .
N6 C1 1.490(13) .
C1 H1C 0.9700 .
C1 H1D 0.9700 .
C1 C2 1.521(13) .
C2 H2C 0.9700 .
C2 H2D 0.9700 .
C3 H3C 0.9700 .
C3 H3D 0.9700 .
C3 C5 1.477(16) .
C4 H4C 0.9700 .
C4 H4D 0.9700 .
C4 C6 1.480(17) .
C5 H5C 0.9700 .
C5 H5D 0.9700 .
C6 H6C 0.9700 .
C6 H6D 0.9700 .
Co2 O1W 1.989(15) 2_666
Co2 O1W 1.988(15) .
Co2 N7 1.969(17) .
Co2 N7 1.969(17) 2_666
Co2 N8 1.979(17) 2_666
Co2 N8 1.979(17) .
O1W H1WA 0.8845 .
O1W H1WB 0.8683 .
O2W H2WA 0.8262 .
O2W H2WB 0.8614 .
N7 H7A 0.8900 .
N7 H7B 0.8900 .
N7 C7 1.43(4) .
N8 H8A 0.8900 .
N8 H8B 0.8900 .
N8 C8 1.52(4) .
C7 H7C 0.9700 .
C7 H7D 0.9700 .
C7 C8 1.44(5) .
C8 H8C 0.9700 .
C8 H8D 0.9700 .
O3W H3WA 0.8626 .
O3W H3WB 0.8889 .
O4W H4WA 0.8126 .
O4W H4WB 0.8704 .
O5W H5WA 0.8681 .
O5W H5WB 0.9112 .

loop_
_geom_torsion_atom_site_label_1
_geom_torsion_atom_site_label_2
_geom_torsion_atom_site_label_3
_geom_torsion_atom_site_label_4
_geom_torsion
_geom_torsion_site_symmetry_1
_geom_torsion_site_symmetry_4
Nb1 V1 O15 Nb4 -111.4(3) . .
Nb1 V1 O15 Nb6 27.4(5) . 2_665
Nb4 V1 O15 Nb6 138.8(6) . 2_665
Nb5 V1 O15 Nb4 -27.3(4) . .
Nb5 V1 O15 Nb6 111.5(3) . 2_665
Nb6 V1 O15 Nb4 -138.8(6) 2_665 .
V1 Nb1 O2 Nb2 41.5(6) . 2_665
V1 Nb4 O16 Nb3 -39.9(13) . 2_665
V1 Nb4 O20 Nb2 40.8(11) . .
V1 Nb5 O9 Nb3 44.1(10) . .
V1 Nb5 O19 Nb2 -39.7(10) . .
V1 Nb6 O4 Nb2 42.2(9) 2_665 .
V1 Nb6 O17 Nb3 -37.2(11) 2_665 .
O1 Nb1 O2 Nb2 156.0(5) . 2_665
O1P Nb6 O4 Nb2 -32.7(8) . .
O1P Nb6 O17 Nb3 6.6(7) . .
O1P P1 O2P Nb1 -128.2(9) 2_665 .
O1P P1 O2P Nb1 51.8(9) . .
O1P P1 O2P O1P 180.001(2) . 2_665
O1P P1 O2P O3P -69.9(6) . 2_665
O1P P1 O2P O3P 110.1(6) 2_665 2_665
O1P P1 O2P O4P -124.9(7) 2_665 2_665
O1P P1 O2P O4P 55.1(7) . 2_665
O1P P1 O3P Nb2 -115.5(8) 2_665 .
O1P P1 O3P Nb2 64.5(8) . .
O1P P1 O3P Nb5 117.2(7) 2_665 .
O1P P1 O3P Nb5 -62.8(7) . .
O1P P1 O3P O2P 65.1(7) . 2_665
O1P P1 O3P O2P -114.9(7) 2_665 2_665
O1P P1 O4P Nb1 121.4(8) 2_665 2_665
O1P P1 O4P Nb1 -58.6(8) . 2_665
O1P P1 O4P O2P -55.2(7) . 2_665
O1P P1 O4P O2P 124.8(7) 2_665 2_665
O2P Nb1 O2 Nb2 -7.0(5) . 2_665
O2P P1 O1P Nb3 129.9(9) 2_665 .
O2P P1 O1P Nb3 -50.1(9) . .
O2P P1 O1P Nb6 2.9(7) 2_665 .
O2P P1 O1P Nb6 -177.1(7) . .
O2P P1 O1P O2P 179.999(3) . 2_665
O2P P1 O3P Nb2 -0.5(7) 2_665 .
O2P P1 O3P Nb2 179.5(7) . .
O2P P1 O3P Nb5 -127.9(8) 2_665 .
O2P P1 O3P Nb5 52.1(8) . .
O2P P1 O3P O2P 180.002(1) . 2_665
O2P P1 O4P Nb1 -3.4(6) 2_665 2_665
O2P P1 O4P Nb1 176.6(6) . 2_665
O2P P1 O4P O2P 180.000(4) . 2_665
O3 Nb1 O2 Nb2 56.6(5) . 2_665
O3 Nb6 O4 Nb2 58.2(8) 2_665 .
O3 Nb6 O17 Nb3 1.3(15) 2_665 .
O3 V1 O15 Nb4 -139.6(4) . .
O3 V1 O15 Nb6 -0.9(4) . 2_665
O3P Nb5 O9 Nb3 -33.4(9) . .
O3P Nb5 O19 Nb2 6.5(7) . .
O3P P1 O1P Nb3 67.0(8) . .
O3P P1 O1P Nb3 -113.0(8) 2_665 .
O3P P1 O1P Nb6 120.0(8) 2_665 .
O3P P1 O1P Nb6 -60.0(8) . .
O3P P1 O1P O2P 117.1(6) 2_665 2_665
O3P P1 O1P O2P -62.9(6) . 2_665
O3P P1 O2P Nb1 -58.3(9) . .
O3P P1 O2P Nb1 121.7(9) 2_665 .
O3P P1 O2P O1P 69.9(6) . 2_665
O3P P1 O2P O1P -110.1(6) 2_665 2_665
O3P P1 O2P O3P 180.001(1) . 2_665
O3P P1 O2P O4P -55.0(7) . 2_665
O3P P1 O2P O4P 125.0(7) 2_665 2_665
O3P P1 O4P Nb1 -130.5(9) 2_665 2_665
O3P P1 O4P Nb1 49.5(9) . 2_665
O3P P1 O4P O2P -127.1(7) 2_665 2_665
O3P P1 O4P O2P 52.9(7) . 2_665
O4 Nb6 O17 Nb3 101.0(9) . .
O4P Nb1 O2 Nb2 -30.7(6) 2_665 2_665
O4P P1 O1P Nb3 -0.9(6) 2_665 .
O4P P1 O1P Nb3 179.1(6) . .
O4P P1 O1P Nb6 -127.9(8) 2_665 .
O4P P1 O1P Nb6 52.1(8) . .
O4P P1 O1P O2P -130.8(7) 2_665 2_665
O4P P1 O1P O2P 49.2(7) . 2_665
O4P P1 O2P Nb1 -3.3(6) 2_665 .
O4P P1 O2P Nb1 176.7(6) . .
O4P P1 O2P O1P -55.1(7) . 2_665
O4P P1 O2P O1P 124.9(7) 2_665 2_665
O4P P1 O2P O3P -125.0(7) 2_665 2_665
O4P P1 O2P O3P 55.0(7) . 2_665
O4P P1 O2P O4P 179.998(2) . 2_665
O4P P1 O3P Nb2 -49.0(8) . .
O4P P1 O3P Nb2 131.0(8) 2_665 .
O4P P1 O3P Nb5 3.7(6) 2_665 .
O4P P1 O3P Nb5 -176.3(6) . .
O4P P1 O3P O2P 131.5(7) 2_665 2_665
O4P P1 O3P O2P -48.5(7) . 2_665
O5 Nb4 O16 Nb3 -155.1(10) . 2_665
O5 Nb4 O20 Nb2 154.7(9) . .
O6 Nb4 O16 Nb3 -3(2) . 2_665
O6 Nb4 O20 Nb2 56.8(10) . .
O6 Nb5 O9 Nb3 6.6(16) . .
O6 Nb5 O19 Nb2 -55.7(8) . .
O6 V1 O15 Nb4 1.5(3) . .
O6 V1 O15 Nb6 140.2(4) . 2_665
O7 Nb1 O2 Nb2 2.4(11) . 2_665
O7 Nb5 O9 Nb3 58.8(8) . .
O7 Nb5 O19 Nb2 -0.5(15) . .
O7 V1 O15 Nb4 -69.0(5) . .
O7 V1 O15 Nb6 69.8(7) . 2_665
O8 Nb5 O9 Nb3 159.5(8) . .
O8 Nb5 O19 Nb2 -155.2(7) . .
O9 Nb5 O19 Nb2 102.9(7) . .
O10 Nb1 O2 Nb2 -100.7(5) . 2_665
O11 V1 O15 Nb4 110.5(4) . .
O11 V1 O15 Nb6 -110.8(4) . 2_665
O12 Nb6 O4 Nb2 159.3(7) . .
O12 Nb6 O17 Nb3 -155.6(9) . .
O15 Nb4 O16 Nb3 -55.5(11) . 2_665
O15 Nb4 O20 Nb2 4.8(17) . .
O15 Nb6 O4 Nb2 5.8(14) 2_665 .
O15 Nb6 O17 Nb3 -53.6(9) 2_665 .
O16 Nb4 O20 Nb2 -99.1(10) . .
O17 Nb6 O4 Nb2 -96.2(8) . .
O19 Nb5 O9 Nb3 -98.8(8) . .
O20 Nb4 O16 Nb3 99.8(11) . 2_665
Co1 N1 C3 C5 34.6(16) . .
Co1 N2 C2 C1 38.2(9) . .
Co1 N3 C5 C3 35.5(14) . .
Co1 N4 C6 C4 34.5(14) . .
Co1 N5 C4 C6 38.4(14) . .
Co1 N6 C1 C2 39.6(9) . .
N1 C3 C5 N3 -46.0(18) . .
N5 C4 C6 N4 -48.6(17) . .
N6 C1 C2 N2 -49.9(10) . .
Co2 N7 C7 C8 34(5) . .
Co2 N8 C8 C7 14(6) . .
N7 C7 C8 N8 -32(7) . .
